data_2312973
loop_
_publ_author_name
'Nakazawa, Minato'
'Hayashi, Seishu'
'Tanaka, Keita'
'Iwasaki, Kenji'
'Goda, Makoto'
'Yamada, Yusuke'
'Adachi, Naruhiko'

_publ_section_title
;
 Semi-automated MicroED system unveils multiple polymorphs in fish-derived
 guanine crystals.
;
_journal_coeditor_code YD3070
_journal_issue 'Pt 7'
_journal_name_full 'Acta crystallographica. Section C, Structural chemistry'
_journal_page_first 310
_journal_page_last 323
_journal_paper_doi 10.1107/S2053229626006236
_journal_volume 82
_journal_year 2026
_chemical_formula_moiety 'C5 H5 N5 O'
_chemical_formula_sum 'C5 H5 N5 O'
_chemical_formula_weight 151.13
_chemical_name_common 'Guanine anhydrous beta'
_chemical_name_systematic 'Guanine anhydrous'
_space_group_crystal_system monoclinic
_space_group_IT_number 14
_space_group_name_Hall '-P 2yn'
_space_group_name_H-M_alt 'P 1 21/n 1'
_atom_sites_solution_hydrogens geom
_atom_sites_solution_primary dual
_audit_creation_method
;
Olex2 1.5
(compiled 2026.05.24 svn.rec792b02 for OlexSys, GUI svn.r7575)
;
_cell_angle_alpha 90
_cell_angle_beta 96.68(5)
_cell_angle_gamma 90
_cell_formula_units_Z 4
_cell_length_a 3.626(2)
_cell_length_b 18.567(4)
_cell_length_c 8.840(3)
_cell_measurement_reflns_used 2306
_cell_measurement_temperature 92.00
_cell_measurement_theta_max 1.1955569337744
_cell_measurement_theta_min 0.73217347979396E-1
_cell_volume 591.1(4)
_computing_cell_refinement
;
DIALS (Vypritskaia <i>et al.</i>,  2025)
;
_computing_data_collection
;
SerialEM (Mastronarde et al., 2005)
;
_computing_data_reduction
;
DIALS (Vypritskaia <i>et al.</i>,  2025)
;
_computing_molecular_graphics
;
Olex2 1.5 (Dolomanov <i>et al.</i>,  2009)
;
_computing_publication_material
;
Olex2 1.5 (Dolomanov <i>et al.</i>,  2009)
;
_computing_structure_refinement
;
SHELXL 2025/1 (Sheldrick, 2015)
;
_computing_structure_solution
;
SHELXT 2018/2 (Sheldrick, 2018)
;
_diffrn_ambient_temperature 92.00
_diffrn_detector 'Rio 16M'
_diffrn_measured_fraction_theta_full 0.730
_diffrn_measured_fraction_theta_max 0.734
_diffrn_measurement_device_type 'JEOL CRYO ARM 200'
_diffrn_measurement_method 'continuous rotation 3D ED'
_diffrn_measurement_specimen_support 'Quantifoil Cu300 R1.2/1.3'
_diffrn_radiation_type 'electrons 200 keV'
_diffrn_radiation_wavelength 0.02508
_diffrn_reflns_av_R_equivalents 0.1513
_diffrn_reflns_av_unetI/netI 0.1064
_diffrn_reflns_limit_h_max 6
_diffrn_reflns_limit_h_min -6
_diffrn_reflns_limit_k_max 32
_diffrn_reflns_limit_k_min -32
_diffrn_reflns_limit_l_max 15
_diffrn_reflns_limit_l_min -15
_diffrn_reflns_number 33102
_diffrn_reflns_theta_full 0.862
_diffrn_reflns_theta_max 1.261
_diffrn_reflns_theta_min 0.077
_diffrn_source 'Cold Field Emission Gun'
_exptl_absorpt_coefficient_mu 0.000
_exptl_crystal_density_diffrn 1.698
_exptl_crystal_description plate
_exptl_crystal_F_000 113
_refine_diff_density_max 0.130
_refine_diff_density_min -0.148
_refine_ls_extinction_coef 7573(6)
_refine_ls_extinction_expression Fc^*^=kFc[1+0.001xFc^2^\l^3^/sin(2\q)]^-1/4^
_refine_ls_extinction_method
;
SHELXL-2025/1 (Sheldrick 2025)
;
_refine_ls_goodness_of_fit_ref 0.947
_refine_ls_hydrogen_treatment constr
_refine_ls_matrix_type full
_refine_ls_number_parameters 101
_refine_ls_number_reflns 2869
_refine_ls_number_restraints 0
_refine_ls_restrained_S_all 0.947
_refine_ls_R_factor_all 0.1371
_refine_ls_R_factor_gt 0.0778
_refine_ls_shift/su_max 0.003
_refine_ls_shift/su_mean 0.000
_refine_ls_structure_factor_coef Fsqd
_refine_ls_weighting_details 'w=1/[\s^2^(Fo^2^)+(0.1126P)^2^] where P=(Fo^2^+2Fc^2^)/3'
_refine_ls_weighting_scheme calc
_refine_ls_wR_factor_gt 0.2110
_refine_ls_wR_factor_ref 0.2251
_reflns_number_gt 1276
_reflns_number_total 2869
_reflns_threshold_expression 'I > 2\s(I)'
_cod_data_source_file yd3070.cif
_cod_data_source_block 2531576_bluefishgb
_cod_original_cell_volume 591.2(4)
_cod_database_code 2312973
_shelx_space_group_comment
;
The symmetry employed for this shelxl refinement is uniquely defined
by the following loop, which should always be used as a source of
symmetry information in preference to the above space-group names.
They are only intended as comments.
;

loop_
_space_group_symop_operation_xyz
'x, y, z'
'-x+1/2, y+1/2, -z+1/2'
'-x, -y, -z'
'x-1/2, -y-1/2, z-1/2'

loop_
_atom_site_type_symbol
_atom_site_label
_atom_site_fract_x
_atom_site_fract_y
_atom_site_fract_z
_atom_site_U_iso_or_equiv
_atom_site_adp_type
_atom_site_calc_flag
_atom_site_occupancy
_atom_site_disorder_assembly
_atom_site_disorder_group
N N1 0.6132(7) 0.29144(8) 0.4706(2) 0.0217(5) Uani d 1 . .
H H1 0.536209 0.261158 0.561803 0.026 Uiso calc 1 . .
N N2 0.7237(7) 0.18192(8) 0.3560(2) 0.0263(6) Uani d 1 . .
H H2B 0.806681 0.151195 0.268593 0.032 Uiso calc 1 . .
H H2A 0.639927 0.157123 0.450886 0.032 Uiso calc 1 . .
C C2 0.7247(7) 0.25412(9) 0.3463(2) 0.0195(6) Uani d 1 . .
N N3 0.8341(7) 0.28667(8) 0.22244(19) 0.0204(5) Uani d 1 . .
C C4 0.8228(8) 0.36013(9) 0.2279(2) 0.0217(6) Uani d 1 . .
C C5 0.7068(7) 0.40070(9) 0.3489(2) 0.0215(6) Uani d 1 . .
O O6 0.4883(6) 0.39548(7) 0.59758(18) 0.0241(5) Uani d 1 . .
C C6 0.5976(8) 0.36599(9) 0.4812(2) 0.0216(6) Uani d 1 . .
N N7 0.7343(7) 0.47242(8) 0.3083(2) 0.0254(6) Uani d 1 . .
H H7 0.675834 0.517510 0.372570 0.030 Uiso calc 1 . .
C C8 0.8541(8) 0.47217(9) 0.1663(2) 0.0268(7) Uani d 1 . .
H H8 0.899698 0.521797 0.102517 0.032 Uiso calc 1 . .
N N9 0.9106(7) 0.40576(8) 0.1125(2) 0.0238(6) Uani d 1 . .

loop_
_atom_site_aniso_label
_atom_site_aniso_U_11
_atom_site_aniso_U_22
_atom_site_aniso_U_33
_atom_site_aniso_U_12
_atom_site_aniso_U_13
_atom_site_aniso_U_23
N1 0.0322(16) 0.0160(6) 0.0189(8) -0.0003(7) 0.0115(9) 0.0004(5)
N2 0.0422(18) 0.0163(6) 0.0236(9) 0.0005(7) 0.0165(11) -0.0002(6)
C2 0.0283(18) 0.0148(7) 0.0167(8) 0.0008(7) 0.0088(11) -0.0004(6)
N3 0.0277(16) 0.0173(6) 0.0180(8) 0.0003(7) 0.0094(10) 0.0009(5)
C4 0.0309(19) 0.0172(7) 0.0191(9) -0.0006(8) 0.0113(11) -0.0006(6)
C5 0.0321(18) 0.0163(7) 0.0182(9) -0.0001(8) 0.0115(11) 0.0004(6)
O6 0.0380(15) 0.0169(5) 0.0199(7) 0.0016(6) 0.0139(9) -0.0003(5)
C6 0.0325(19) 0.0166(7) 0.0176(9) -0.0001(8) 0.0105(11) 0.0002(6)
N7 0.0394(17) 0.0156(6) 0.0236(8) 0.0014(7) 0.0137(10) -0.0005(6)
C8 0.044(2) 0.0165(7) 0.0237(10) 0.0007(8) 0.0184(12) 0.0027(7)
N9 0.0362(17) 0.0178(6) 0.0198(8) -0.0019(7) 0.0134(10) -0.0003(5)

loop_
_atom_type_symbol
_atom_type_description
_atom_type_scat_dispersion_real
_atom_type_scat_dispersion_imag
_atom_type_scat_source
C C 0.0000 0.0000 'International Tables Vol C Tables 4.2.6.8 and 6.1.1.4'
H H 0.0000 0.0000 'International Tables Vol C Tables 4.2.6.8 and 6.1.1.4'
N N 0.0000 0.0000 'International Tables Vol C Tables 4.2.6.8 and 6.1.1.4'
O O 0.0000 0.0000 'International Tables Vol C Tables 4.2.6.8 and 6.1.1.4'

loop_
_geom_angle_atom_site_label_1
_geom_angle_atom_site_label_2
_geom_angle_atom_site_label_3
_geom_angle_site_symmetry_1
_geom_angle_site_symmetry_3
_geom_angle
_geom_angle_publ_flag
C2 N1 H1 . . 117.8 ?
C6 N1 H1 . . 117.8 ?
C6 N1 C2 . . 124.38(14) ?
H2B N2 H2A . . 120.0 ?
C2 N2 H2B . . 120.0 ?
C2 N2 H2A . . 120.0 ?
N2 C2 N1 . . 116.17(14) ?
N2 C2 N3 . . 120.14(14) ?
N3 C2 N1 . . 123.69(15) ?
C2 N3 C4 . . 113.94(14) ?
N3 C4 C5 . . 124.93(15) ?
N3 C4 N9 . . 124.89(15) ?
N9 C4 C5 . . 110.15(15) ?
C4 C5 C6 . . 120.94(16) ?
N7 C5 C4 . . 106.27(14) ?
N7 C5 C6 . . 132.78(15) ?
N1 C6 C5 . . 112.11(14) ?
O6 C6 N1 . . 120.25(15) ?
O6 C6 C5 . . 127.63(15) ?
C5 N7 H7 . . 127.1 ?
C8 N7 C5 . . 105.82(14) ?
C8 N7 H7 . . 127.1 ?
N7 C8 H8 . . 123.1 ?
N9 C8 N7 . . 113.79(15) ?
N9 C8 H8 . . 123.1 ?
C8 N9 C4 . . 103.94(14) ?

loop_
_geom_bond_atom_site_label_1
_geom_bond_atom_site_label_2
_geom_bond_site_symmetry_2
_geom_bond_distance
_geom_bond_publ_flag
N1 H1 . 1.0470 ?
N1 C2 . 1.398(2) ?
N1 C6 . 1.389(2) ?
N2 H2B . 1.0330 ?
N2 H2A . 1.0330 ?
N2 C2 . 1.343(2) ?
C2 N3 . 1.350(2) ?
N3 C4 . 1.365(2) ?
C4 C5 . 1.412(2) ?
C4 N9 . 1.392(2) ?
C5 C6 . 1.431(2) ?
C5 N7 . 1.386(2) ?
O6 C6 . 1.269(2) ?
N7 H7 . 1.0470 ?
N7 C8 . 1.375(2) ?
C8 H8 . 1.1030 ?
C8 N9 . 1.346(2) ?

loop_
_geom_torsion_atom_site_label_1
_geom_torsion_atom_site_label_2
_geom_torsion_atom_site_label_3
_geom_torsion_atom_site_label_4
_geom_torsion_site_symmetry_1
_geom_torsion_site_symmetry_2
_geom_torsion_site_symmetry_3
_geom_torsion_site_symmetry_4
_geom_torsion
_geom_torsion_publ_flag
N1 C2 N3 C4 . . . . -0.7(4) ?
N2 C2 N3 C4 . . . . -179.7(3) ?
C2 N1 C6 C5 . . . . 0.5(4) ?
C2 N1 C6 O6 . . . . 179.1(3) ?
C2 N3 C4 C5 . . . . -0.5(4) ?
C2 N3 C4 N9 . . . . -177.9(3) ?
N3 C4 C5 C6 . . . . 1.7(4) ?
N3 C4 C5 N7 . . . . -179.4(3) ?
N3 C4 N9 C8 . . . . 178.9(3) ?
C4 C5 C6 N1 . . . . -1.6(4) ?
C4 C5 C6 O6 . . . . 180.0(3) ?
C4 C5 N7 C8 . . . . 1.4(3) ?
C5 C4 N9 C8 . . . . 1.2(3) ?
C5 N7 C8 N9 . . . . -0.7(4) ?
C6 N1 C2 N2 . . . . 179.8(3) ?
C6 N1 C2 N3 . . . . 0.7(4) ?
C6 C5 N7 C8 . . . . -179.9(3) ?
N7 C5 C6 N1 . . . . 179.9(3) ?
N7 C5 C6 O6 . . . . 1.4(5) ?
N7 C8 N9 C4 . . . . -0.3(3) ?
N9 C4 C5 C6 . . . . 179.4(3) ?
N9 C4 C5 N7 . . . . -1.7(3) ?
